data_4347222
loop_
_publ_author_name
'Chakraborty, Uttam'
'Modl, Moritz'
'M\"uhldorf, Bernd'
'Bodensteiner, Michael'
'Demeshko, Serhiy'
'van Velzen, Niels J. C.'
'Scheer, Manfred'
'Harder, Sjoerd'
'Wolf, Robert'

_publ_section_title
;
 Pentaarylcyclopentadienyl Iron, Cobalt, and Nickel Halides.
;
_journal_issue 6
_journal_name_full 'Inorganic chemistry'
_journal_page_first 3065
_journal_page_last 3074
_journal_paper_doi 10.1021/acs.inorgchem.5b02896
_journal_volume 55
_journal_year 2016
_chemical_formula_moiety 'C90 H90 Br2 Co2, 0.5(C4 H8 O)'
_chemical_formula_sum 'C92 H94 Br2 Co2 O0.5'
_chemical_formula_weight 1485.35
_space_group_crystal_system triclinic
_space_group_IT_number 2
_space_group_name_Hall '-P 1'
_space_group_name_H-M_alt 'P -1'
_atom_sites_solution_hydrogens geom
_audit_creation_date 2015-10-24
_audit_creation_method
;
Olex2 1.2
(compiled 2015.09.30 svn.r3233 for OlexSys, GUI svn.r5103)
;
_cell_angle_alpha 99.1979(18)
_cell_angle_beta 101.964(2)
_cell_angle_gamma 97.895(2)
_cell_formula_units_Z 2
_cell_length_a 13.9761(4)
_cell_length_b 15.3878(3)
_cell_length_c 18.3949(4)
_cell_measurement_reflns_used 20126
_cell_measurement_temperature 123(1)
_cell_measurement_theta_max 73.5200
_cell_measurement_theta_min 4.2260
_cell_volume 3760.33(16)
_computing_cell_refinement
;
CrysAlisPro, Agilent Technologies,
Version 1.171.37.33 (release 27-03-2014 CrysAlis171 .NET)
(compiled Mar 27 2014,17:12:48)
;
_computing_data_collection
;
CrysAlisPro, Agilent Technologies,
Version 1.171.37.33 (release 27-03-2014 CrysAlis171 .NET)
(compiled Mar 27 2014,17:12:48)
;
_computing_data_reduction
;
CrysAlisPro, Agilent Technologies,
Version 1.171.37.33 (release 27-03-2014 CrysAlis171 .NET)
(compiled Mar 27 2014,17:12:48)
;
_computing_molecular_graphics 'Olex2 (Dolomanov et al., 2009)'
_computing_publication_material 'Olex2 (Dolomanov et al., 2009)'
_computing_structure_refinement 'ShelXL (Sheldrick, 2015)'
_computing_structure_solution 'ShelXS (Sheldrick, 2008)'
_diffrn_ambient_environment N~2~
_diffrn_ambient_temperature 123(1)
_diffrn_detector 'CCD plate'
_diffrn_detector_area_resol_mean 5.2548
_diffrn_detector_type AtlasS2
_diffrn_measured_fraction_theta_full 0.992
_diffrn_measured_fraction_theta_max 0.963
_diffrn_measurement_details
;
#__ type_ start__ end____ width___ exp.time_
  1 omega  -70.00   32.00   1.0000    4.0000
omega____ theta____ kappa____ phi______ frames
    -      -41.5337   57.0000   60.0000 102

#__ type_ start__ end____ width___ exp.time_
  2 omega  -70.00   35.00   1.0000    4.0000
omega____ theta____ kappa____ phi______ frames
    -      -41.5337   77.0000  150.0000 105

#__ type_ start__ end____ width___ exp.time_
  3 omega    8.00  108.00   1.0000    4.0000
omega____ theta____ kappa____ phi______ frames
    -       41.5337   77.0000  -90.0000 100

#__ type_ start__ end____ width___ exp.time_
  4 omega   33.00  138.00   1.0000   17.5000
omega____ theta____ kappa____ phi______ frames
    -      107.4027  -61.0000   90.0000 105

#__ type_ start__ end____ width___ exp.time_
  5 omega   33.00   66.00   1.0000   17.5000
omega____ theta____ kappa____ phi______ frames
    -      107.4027  -30.0000    0.0000 33

#__ type_ start__ end____ width___ exp.time_
  6 omega   44.00  109.00   1.0000   17.5000
omega____ theta____ kappa____ phi______ frames
    -      107.4027  -94.0000   90.0000 65

#__ type_ start__ end____ width___ exp.time_
  7 omega   35.00   73.00   1.0000   17.5000
omega____ theta____ kappa____ phi______ frames
    -      107.4027  -45.0000 -120.0000 38

#__ type_ start__ end____ width___ exp.time_
  8 omega   61.00  152.00   1.0000   17.5000
omega____ theta____ kappa____ phi______ frames
    -      107.4027   15.0000  -60.0000 91

#__ type_ start__ end____ width___ exp.time_
  9 omega   69.00  108.00   1.0000   17.5000
omega____ theta____ kappa____ phi______ frames
    -      107.4027  -94.0000 -180.0000 39

#__ type_ start__ end____ width___ exp.time_
 10 omega   30.00   67.00   1.0000   17.5000
omega____ theta____ kappa____ phi______ frames
    -      107.4027  -30.0000  -90.0000 37

#__ type_ start__ end____ width___ exp.time_
 11 omega   32.00   69.00   1.0000   17.5000
omega____ theta____ kappa____ phi______ frames
    -      107.4027  -30.0000  -60.0000 37

#__ type_ start__ end____ width___ exp.time_
 12 omega   31.00   69.00   1.0000   17.5000
omega____ theta____ kappa____ phi______ frames
    -      107.4027  -30.0000   30.0000 38

#__ type_ start__ end____ width___ exp.time_
 13 omega   48.00  137.00   1.0000   17.5000
omega____ theta____ kappa____ phi______ frames
    -      107.4027  -77.0000  -60.0000 89

#__ type_ start__ end____ width___ exp.time_
 14 omega   48.00  154.00   1.0000   17.5000
omega____ theta____ kappa____ phi______ frames
    -      107.4027   15.0000 -150.0000 106

#__ type_ start__ end____ width___ exp.time_
 15 omega   34.00   63.00   1.0000   17.5000
omega____ theta____ kappa____ phi______ frames
    -      107.4027  -30.0000  -30.0000 29

#__ type_ start__ end____ width___ exp.time_
 16 omega   40.00  122.00   1.0000   17.5000
omega____ theta____ kappa____ phi______ frames
    -      107.4027 -125.0000  -60.0000 82

#__ type_ start__ end____ width___ exp.time_
 17 omega   12.00  115.00   1.0000    4.0000
omega____ theta____ kappa____ phi______ frames
    -       41.5337   57.0000   30.0000 103

#__ type_ start__ end____ width___ exp.time_
 18 omega   12.00  115.00   1.0000    4.0000
omega____ theta____ kappa____ phi______ frames
    -       41.5337   57.0000 -180.0000 103

#__ type_ start__ end____ width___ exp.time_
 19 omega   12.00  115.00   1.0000    4.0000
omega____ theta____ kappa____ phi______ frames
    -       41.5337   57.0000   90.0000 103

#__ type_ start__ end____ width___ exp.time_
 20 omega   77.00  158.00   1.0000   17.5000
omega____ theta____ kappa____ phi______ frames
    -      107.4027   61.0000   90.0000 81

#__ type_ start__ end____ width___ exp.time_
 21 omega   77.00  158.00   1.0000   17.5000
omega____ theta____ kappa____ phi______ frames
    -      107.4027   30.0000    0.0000 81

#__ type_ start__ end____ width___ exp.time_
 22 omega   74.00  158.00   1.0000   17.5000
omega____ theta____ kappa____ phi______ frames
    -      107.4027   77.0000  -90.0000 84

#__ type_ start__ end____ width___ exp.time_
 23 omega   74.00  158.00   1.0000   17.5000
omega____ theta____ kappa____ phi______ frames
    -      107.4027   77.0000 -180.0000 84

#__ type_ start__ end____ width___ exp.time_
 24 omega   74.00  158.00   1.0000   17.5000
omega____ theta____ kappa____ phi______ frames
    -      107.4027   77.0000    0.0000 84

#__ type_ start__ end____ width___ exp.time_
 25 omega   23.00   77.00   1.0000   17.5000
omega____ theta____ kappa____ phi______ frames
    -      107.4027  -94.0000  -90.0000 54

#__ type_ start__ end____ width___ exp.time_
 26 omega   80.00  158.00   1.0000   17.5000
omega____ theta____ kappa____ phi______ frames
    -      107.4027   45.0000   60.0000 78
;
_diffrn_measurement_device 'four-circle diffractometer'
_diffrn_measurement_device_type 'SuperNova, Single source at offset, AtlasS2'
_diffrn_measurement_method '\w scans'
_diffrn_orient_matrix_UB_11 0.1025284000
_diffrn_orient_matrix_UB_12 0.0581794000
_diffrn_orient_matrix_UB_13 0.0101023000
_diffrn_orient_matrix_UB_21 0.0224587000
_diffrn_orient_matrix_UB_22 0.0001453000
_diffrn_orient_matrix_UB_23 0.0856298000
_diffrn_orient_matrix_UB_31 0.0456934000
_diffrn_orient_matrix_UB_32 -0.0850416000
_diffrn_orient_matrix_UB_33 -0.0134927000
_diffrn_radiation_monochromator mirror
_diffrn_radiation_probe x-ray
_diffrn_radiation_type CuK\a
_diffrn_radiation_wavelength 1.54184
_diffrn_reflns_av_R_equivalents 0.0495
_diffrn_reflns_av_unetI/netI 0.0508
_diffrn_reflns_Laue_measured_fraction_full 0.992
_diffrn_reflns_Laue_measured_fraction_max 0.963
_diffrn_reflns_limit_h_max 17
_diffrn_reflns_limit_h_min -17
_diffrn_reflns_limit_k_max 18
_diffrn_reflns_limit_k_min -18
_diffrn_reflns_limit_l_max 22
_diffrn_reflns_limit_l_min -22
_diffrn_reflns_number 41052
_diffrn_reflns_point_group_measured_fraction_full 0.992
_diffrn_reflns_point_group_measured_fraction_max 0.963
_diffrn_reflns_theta_full 67.684
_diffrn_reflns_theta_max 73.822
_diffrn_reflns_theta_min 4.230
_diffrn_source 'sealed X-ray tube'
_diffrn_source_type 'SuperNova (Cu) X-ray Source'
_exptl_absorpt_coefficient_mu 5.047
_exptl_absorpt_correction_T_max 0.926
_exptl_absorpt_correction_T_min 0.815
_exptl_absorpt_correction_type gaussian
_exptl_absorpt_process_details
;
CrysAlisPro, Agilent Technologies,
Version 1.171.37.33 (release 27-03-2014 CrysAlis171 .NET)
(compiled Mar 27 2014,17:12:48)
Numerical absorption correction based on gaussian integration over
			a multifaceted crystal model
Empirical absorption correction using spherical harmonics,
 implemented in SCALE3 ABSPACK scaling algorithm.
;
_exptl_crystal_colour 'dark orange'
_exptl_crystal_colour_modifier dark
_exptl_crystal_colour_primary orange
_exptl_crystal_density_diffrn 1.312
_exptl_crystal_description block
_exptl_crystal_F_000 1548
_exptl_crystal_size_max 0.2769
_exptl_crystal_size_mid 0.1201
_exptl_crystal_size_min 0.0779
_refine_diff_density_max 1.371
_refine_diff_density_min -1.215
_refine_diff_density_rms 0.096
_refine_ls_extinction_method none
_refine_ls_goodness_of_fit_ref 1.012
_refine_ls_hydrogen_treatment constr
_refine_ls_matrix_type full
_refine_ls_number_parameters 929
_refine_ls_number_reflns 14686
_refine_ls_number_restraints 58
_refine_ls_restrained_S_all 1.018
_refine_ls_R_factor_all 0.0587
_refine_ls_R_factor_gt 0.0540
_refine_ls_shift/su_max 0.001
_refine_ls_shift/su_mean 0.000
_refine_ls_structure_factor_coef Fsqd
_refine_ls_weighting_details 'w=1/[\s^2^(Fo^2^)+(0.0940P)^2^+3.2586P] where P=(Fo^2^+2Fc^2^)/3'
_refine_ls_weighting_scheme calc
_refine_ls_wR_factor_gt 0.1457
_refine_ls_wR_factor_ref 0.1512
_reflns_Friedel_coverage 0.000
_reflns_number_gt 13355
_reflns_number_total 14686
_reflns_threshold_expression 'I > 2\s(I)'
_cod_data_source_file ic5b02896_si_002.cif
_cod_data_source_block compound_2
_cod_original_cell_volume 3760.32(15)
_cod_original_formula_sum 'C92 H94 Br2 Co2 O0.50'
_cod_database_code 4347222
_shelxl_version_number 2014/6
_chemical_oxdiff_formula 'C45 H45 Co Br'
_shelx_space_group_comment
;
The symmetry employed for this shelxl refinement is uniquely defined
by the following loop, which should always be used as a source of
symmetry information in preference to the above space-group names.
They are only intended as comments.
;
_reflns_odcompleteness_completeness 99.26
_reflns_odcompleteness_iscentric 1
_reflns_odcompleteness_theta 66.97
_olex2_refinement_description
;
1. Fixed Uiso
 At 1.2 times of:
  All C(H) groups, All C(H,H) groups, All C(H,H,H,H) groups
 At 1.5 times of:
  All C(H,H,H) groups, All C(H,H,H,H,H,H) groups
2. Restrained distances
 O1-C91 \\sim O1-C94
 with sigma of 0.02
 C93-C94 \\sim C92-C93 \\sim C91-C92
 with sigma of 0.02
 C82-C81 \\sim C82-C81A \\sim C81-C78 \\sim C81A-C78
 with sigma of 0.02
3. Uiso/Uaniso restraints and constraints
O1 \\sim C91 \\sim C92 \\sim C93 \\sim C94: within 2A with sigma of 0.005 and
sigma for terminal atoms of 0.01
Br1A \\sim Br1: within 2A with sigma of 0.001 and sigma for terminal atoms of
0.002
C26 \\sim C26A: within 1.7A with sigma of 0.04 and sigma for terminal atoms of
0.08
C81A \\sim C81: within 2A with sigma of 0.001 and sigma for terminal atoms of
0.002
Uanis(C73) \\sim Ueq: with sigma of 0.01 and sigma for terminal atoms of 0.01
4. Others
 Fixed Sof: C81A(0.87) H81a(0.87) H81b(0.87) H25a(0.71) H25b(0.71) H25c(0.29)
 H25d(0.29) H82a(0.87) H82b(0.87) H82c(0.87) H82d(0.13) H82e(0.13) H82f(0.13)
 C26(0.71) H26a(0.71) H26b(0.71) H26c(0.71) Br1(0.75) O1(0.5) C94(0.5)
 H94a(0.5) H94b(0.5) C93(0.5) H93a(0.5) H93b(0.5) C92(0.5) H92a(0.5) H92b(0.5)
 C91(0.5) H91a(0.5) H91b(0.5) C26A(0.29) H26d(0.29) H26e(0.29) H26f(0.29)
 C81(0.13) H81c(0.13) H81d(0.13) Br1A(0.25)
5.a Secondary CH2 refined with riding coordinates:
 C65(H65a,H65b), C89(H89a,H89b), C33(H33a,H33b), C41(H41a,H41b), C17(H17a,
 H17b), C81A(H81a,H81b), C25(H25a,H25b), C25(H25c,H25d), C57(H57a,H57b),
 C73(H73a,H73b), C49(H49a,H49b), C94(H94a,H94b), C93(H93a,H93b), C92(H92a,H92b),
  C91(H91a,H91b), C81(H81c,H81d)
5.b Me refined with riding coordinates:
 C82(H82a,H82b,H82c), C82(H82d,H82e,H82f)
5.c Aromatic/amide H refined with riding coordinates:
 C85(H85), C64(H64), C40(H40), C53(H53), C20(H20), C55(H55), C72(H72),
 C84(H84), C24(H24), C87(H87), C52(H52), C48(H48), C44(H44), C63(H63), C28(H28),
  C36(H36), C69(H69), C31(H31), C45(H45), C16(H16), C32(H32), C23(H23),
 C77(H77), C61(H61), C56(H56), C21(H21), C60(H60), C88(H88), C76(H76), C47(H47),
  C71(H71), C15(H15), C80(H80), C79(H79), C29(H29), C37(H37), C39(H39),
 C13(H13), C68(H68), C12(H12)
5.d Idealised Me refined as rotating group:
 C18(H18a,H18b,H18c), C42(H42a,H42b,H42c), C34(H34a,H34b,H34c), C26(H26a,H26b,
 H26c), C66(H66a,H66b,H66c), C58(H58a,H58b,H58c), C90(H90a,H90b,H90c), C50(H50a,
 H50b,H50c), C74(H74a,H74b,H74c), C26A(H26d,H26e,H26f)
;
_olex2_submission_special_instructions 'No special instructions were received'

loop_
_space_group_symop_operation_xyz
'x, y, z'
'-x, -y, -z'

loop_
_atom_site_label
_atom_site_type_symbol
_atom_site_fract_x
_atom_site_fract_y
_atom_site_fract_z
_atom_site_U_iso_or_equiv
_atom_site_adp_type
_atom_site_occupancy
_atom_site_site_symmetry_order
_atom_site_calc_flag
_atom_site_refinement_flags_posn
_atom_site_refinement_flags_adp
_atom_site_refinement_flags_occupancy
_atom_site_disorder_assembly
_atom_site_disorder_group
Co1 Co 0.27353(3) 0.27825(3) 0.36322(2) 0.01608(11) Uani 1 1 d . . . . .
Co2 Co 0.12881(3) 0.13465(3) 0.22497(2) 0.01691(12) Uani 1 1 d . . . . .
C1 C 0.4152(2) 0.35113(19) 0.37221(15) 0.0173(5) Uani 1 1 d . . . . .
C4 C 0.2971(2) 0.40544(19) 0.43042(15) 0.0165(5) Uani 1 1 d . . . . .
C85 C 0.3332(2) -0.0291(2) 0.02632(18) 0.0264(6) Uani 1 1 d . . . . .
H85 H 0.3477 -0.0271 -0.0206 0.032 Uiso 1 1 calc R . . . .
C10 C 0.1456(2) 0.04881(19) 0.12991(15) 0.0176(5) Uani 1 1 d . . . . .
C7 C 0.0314(2) 0.14447(19) 0.12590(15) 0.0179(5) Uani 1 1 d . . . . .
C6 C 0.1251(2) 0.13157(19) 0.11006(15) 0.0179(5) Uani 1 1 d . . . . .
C59 C -0.0198(2) 0.2190(2) 0.10826(15) 0.0188(5) Uani 1 1 d . . . . .
C9 C 0.0626(2) 0.0088(2) 0.15741(15) 0.0180(5) Uani 1 1 d . . . . .
C19 C 0.4785(2) 0.2516(2) 0.46807(15) 0.0194(6) Uani 1 1 d . . . . .
C64 C -0.1183(2) 0.2012(2) 0.06753(16) 0.0228(6) Uani 1 1 d . . . . .
H64 H -0.1521 0.1424 0.0543 0.027 Uiso 1 1 calc R . . . .
C35 C 0.2267(2) 0.4632(2) 0.45050(16) 0.0182(5) Uani 1 1 d . . . . .
C3 C 0.3406(2) 0.34577(19) 0.47439(15) 0.0169(5) Uani 1 1 d . . . . .
C43 C 0.3295(2) 0.4716(2) 0.31458(15) 0.0176(5) Uani 1 1 d . . . . .
C54 C 0.3304(2) 0.3071(2) 0.03121(18) 0.0253(6) Uani 1 1 d . . . . .
C67 C -0.1035(2) 0.0512(2) 0.17773(16) 0.0197(6) Uani 1 1 d . . . . .
C40 C 0.1463(2) 0.4782(2) 0.39753(17) 0.0230(6) Uani 1 1 d . . . . .
H40 H 0.1339 0.4490 0.3473 0.028 Uiso 1 1 calc R . . . .
C53 C 0.3589(2) 0.2787(2) 0.09916(17) 0.0224(6) Uani 1 1 d . . . . .
H53 H 0.4235 0.2979 0.1282 0.027 Uiso 1 1 calc R . . . .
C8 C -0.0079(2) 0.06682(19) 0.15442(15) 0.0180(5) Uani 1 1 d . . . . .
C20 C 0.5812(2) 0.2750(2) 0.47656(16) 0.0236(6) Uani 1 1 d . . . . .
H20 H 0.6060 0.3247 0.4588 0.028 Uiso 1 1 calc R . . . .
C55 C 0.2328(2) 0.2781(2) -0.01038(18) 0.0273(7) Uani 1 1 d . . . . .
H55 H 0.2125 0.2963 -0.0561 0.033 Uiso 1 1 calc R . . . .
C72 C -0.1640(2) -0.0331(2) 0.15514(17) 0.0236(6) Uani 1 1 d . . . . .
H72 H -0.1460 -0.0780 0.1232 0.028 Uiso 1 1 calc R . . . .
C84 C 0.2554(2) 0.0101(2) 0.04490(17) 0.0214(6) Uani 1 1 d . . . . .
H84 H 0.2192 0.0385 0.0105 0.026 Uiso 1 1 calc R . . . .
C24 C 0.4441(2) 0.1756(2) 0.49450(17) 0.0236(6) Uani 1 1 d . . . . .
H24 H 0.3763 0.1582 0.4894 0.028 Uiso 1 1 calc R . . . .
C87 C 0.3633(2) -0.0755(2) 0.1454(2) 0.0274(6) Uani 1 1 d . . . . .
H87 H 0.3986 -0.1052 0.1792 0.033 Uiso 1 1 calc R . . . .
C75 C 0.0564(2) -0.07656(19) 0.18504(16) 0.0192(5) Uani 1 1 d . . . . .
C52 C 0.2924(2) 0.2223(2) 0.12425(16) 0.0198(6) Uani 1 1 d . . . . .
H52 H 0.3135 0.2031 0.1694 0.024 Uiso 1 1 calc R . . . .
C51 C 0.1937(2) 0.19367(19) 0.08273(15) 0.0181(5) Uani 1 1 d . . . . .
C5 C 0.3449(2) 0.40947(19) 0.36775(15) 0.0169(5) Uani 1 1 d . . . . .
C38 C 0.1017(2) 0.5821(2) 0.49327(19) 0.0265(6) Uani 1 1 d . . . . .
C11 C 0.4865(2) 0.3396(2) 0.32305(15) 0.0190(6) Uani 1 1 d . . . . .
C27 C 0.3159(2) 0.32577(19) 0.54518(16) 0.0189(5) Uani 1 1 d . . . . .
C48 C 0.3066(2) 0.4424(2) 0.23605(16) 0.0222(6) Uani 1 1 d . . . . .
H48 H 0.2958 0.3815 0.2158 0.027 Uiso 1 1 calc R . . . .
C44 C 0.3438(2) 0.5629(2) 0.34301(16) 0.0208(6) Uani 1 1 d . . . . .
H44 H 0.3576 0.5836 0.3951 0.025 Uiso 1 1 calc R . . . .
C63 C -0.1673(2) 0.2689(2) 0.04620(17) 0.0277(7) Uani 1 1 d . . . . .
H63 H -0.2328 0.2546 0.0183 0.033 Uiso 1 1 calc R . . . .
C28 C 0.3905(2) 0.3394(2) 0.61153(17) 0.0233(6) Uani 1 1 d . . . . .
H28 H 0.4565 0.3568 0.6102 0.028 Uiso 1 1 calc R . . . .
C36 C 0.2434(2) 0.5097(2) 0.52481(17) 0.0229(6) Uani 1 1 d . . . . .
H36 H 0.2965 0.5012 0.5612 0.028 Uiso 1 1 calc R . . . .
C69 C -0.2207(2) 0.0988(3) 0.2489(2) 0.0324(7) Uani 1 1 d . . . . .
H69 H -0.2393 0.1439 0.2802 0.039 Uiso 1 1 calc R . . . .
C62 C -0.1202(2) 0.3575(2) 0.06582(17) 0.0271(7) Uani 1 1 d . . . . .
C31 C 0.1961(3) 0.2845(3) 0.6170(2) 0.0334(7) Uani 1 1 d . . . . .
H31 H 0.1304 0.2653 0.6181 0.040 Uiso 1 1 calc R . . . .
C45 C 0.3378(2) 0.6239(2) 0.29459(18) 0.0257(6) Uani 1 1 d . . . . .
H45 H 0.3482 0.6847 0.3148 0.031 Uiso 1 1 calc R . . . .
C16 C 0.5046(2) 0.2561(2) 0.29309(16) 0.0227(6) Uani 1 1 d . . . . .
H16 H 0.4683 0.2045 0.3010 0.027 Uiso 1 1 calc R . . . .
C32 C 0.2186(2) 0.2969(2) 0.54867(18) 0.0273(7) Uani 1 1 d . . . . .
H32 H 0.1679 0.2857 0.5049 0.033 Uiso 1 1 calc R . . . .
C83 C 0.2305(2) 0.00744(19) 0.11466(16) 0.0184(5) Uani 1 1 d . . . . .
C2 C 0.4119(2) 0.30994(19) 0.43794(15) 0.0177(5) Uani 1 1 d . . . . .
C23 C 0.5099(3) 0.1259(2) 0.52813(19) 0.0294(7) Uani 1 1 d . . . . .
H23 H 0.4854 0.0755 0.5451 0.035 Uiso 1 1 calc R . . . .
C77 C 0.0383(3) -0.1591(3) 0.2841(2) 0.0370(8) Uani 1 1 d . . . . .
H77 H 0.0265 -0.1601 0.3319 0.044 Uiso 1 1 calc R . . . .
C61 C -0.0200(3) 0.3753(2) 0.10493(19) 0.0283(7) Uani 1 1 d . . . . .
H61 H 0.0143 0.4339 0.1169 0.034 Uiso 1 1 calc R . . . .
C56 C 0.1648(2) 0.2225(2) 0.01476(17) 0.0240(6) Uani 1 1 d . . . . .
H56 H 0.0998 0.2045 -0.0139 0.029 Uiso 1 1 calc R . . . .
C21 C 0.6463(2) 0.2257(2) 0.51073(19) 0.0296(7) Uani 1 1 d . . . . .
H21 H 0.7142 0.2434 0.5163 0.036 Uiso 1 1 calc R . . . .
C60 C 0.0291(2) 0.3079(2) 0.12607(18) 0.0237(6) Uani 1 1 d . . . . .
H60 H 0.0954 0.3219 0.1524 0.028 Uiso 1 1 calc R . . . .
C88 C 0.2856(2) -0.0367(2) 0.16435(17) 0.0234(6) Uani 1 1 d . . . . .
H88 H 0.2702 -0.0402 0.2107 0.028 Uiso 1 1 calc R . . . .
C65 C -0.1776(3) 0.4319(3) 0.0496(2) 0.0363(8) Uani 1 1 d . . . . .
H65A H -0.2432 0.4052 0.0184 0.044 Uiso 1 1 calc R . . . .
H65B H -0.1862 0.4636 0.0972 0.044 Uiso 1 1 calc R . . . .
C89 C 0.4786(3) -0.1094(3) 0.0589(2) 0.0372(8) Uani 1 1 d . . . . .
H89A H 0.5361 -0.0617 0.0742 0.045 Uiso 1 1 calc R . . . .
H89B H 0.4917 -0.1541 0.0896 0.045 Uiso 1 1 calc R . . . .
C46 C 0.3165(2) 0.5951(2) 0.21635(17) 0.0265(6) Uani 1 1 d . . . . .
C76 C 0.0402(2) -0.0806(2) 0.25705(19) 0.0278(7) Uani 1 1 d . . . . .
H76 H 0.0306 -0.0294 0.2871 0.033 Uiso 1 1 calc R . . . .
C47 C 0.3001(2) 0.5033(2) 0.18829(17) 0.0264(6) Uani 1 1 d . . . . .
H47 H 0.2843 0.4825 0.1362 0.032 Uiso 1 1 calc R . . . .
C71 C -0.2510(2) -0.0506(2) 0.1799(2) 0.0299(7) Uani 1 1 d . . . . .
H71 H -0.2905 -0.1071 0.1640 0.036 Uiso 1 1 calc R . . . .
C15 C 0.5770(2) 0.2492(2) 0.25139(18) 0.0280(7) Uani 1 1 d . . . . .
H15 H 0.5873 0.1928 0.2313 0.034 Uiso 1 1 calc R . . . .
C80 C 0.0686(2) -0.1544(2) 0.14066(18) 0.0245(6) Uani 1 1 d . . . . .
H80 H 0.0784 -0.1536 0.0923 0.029 Uiso 1 1 calc R . . . .
C79 C 0.0661(3) -0.2340(2) 0.1685(2) 0.0327(7) Uani 1 1 d . . . . .
H79 H 0.0730 -0.2859 0.1379 0.039 Uiso 1 1 calc R . . . .
C14 C 0.6337(2) 0.3244(3) 0.23916(17) 0.0282(7) Uani 1 1 d . . . . .
C86 C 0.3897(2) -0.0712(2) 0.0768(2) 0.0270(7) Uani 1 1 d . . . . .
C29 C 0.3671(3) 0.3273(2) 0.67944(18) 0.0303(7) Uani 1 1 d . . . . .
H29 H 0.4177 0.3375 0.7231 0.036 Uiso 1 1 calc R . . . .
C30 C 0.2696(3) 0.3002(2) 0.68345(19) 0.0309(7) Uani 1 1 d . . . . .
C70 C -0.2800(2) 0.0145(3) 0.2280(2) 0.0321(7) Uani 1 1 d . . . . .
C33 C 0.2436(3) 0.2933(3) 0.7585(2) 0.0424(9) Uani 1 1 d . . . . .
H33A H 0.2951 0.2699 0.7896 0.051 Uiso 1 1 calc R . . . .
H33B H 0.1816 0.2518 0.7496 0.051 Uiso 1 1 calc R . . . .
C37 C 0.1826(2) 0.5685(2) 0.54543(18) 0.0276(7) Uani 1 1 d . . . . .
H37 H 0.1962 0.5994 0.5952 0.033 Uiso 1 1 calc R . . . .
C39 C 0.0850(2) 0.5358(2) 0.41868(19) 0.0265(6) Uani 1 1 d . . . . .
H39 H 0.0315 0.5439 0.3825 0.032 Uiso 1 1 calc R . . . .
C13 C 0.6143(2) 0.4075(2) 0.26832(17) 0.0264(6) Uani 1 1 d . . . . .
H13 H 0.6506 0.4589 0.2602 0.032 Uiso 1 1 calc R . . . .
C22 C 0.6123(3) 0.1501(2) 0.5371(2) 0.0329(7) Uani 1 1 d . . . . .
C68 C -0.1343(2) 0.1170(2) 0.22405(18) 0.0255(6) Uani 1 1 d . . . . .
H68 H -0.0963 0.1742 0.2386 0.031 Uiso 1 1 calc R . . . .
C41 C 0.0347(3) 0.6456(2) 0.5159(2) 0.0368(8) Uani 1 1 d . . . . .
H41A H -0.0295 0.6290 0.4802 0.044 Uiso 1 1 calc R . . . .
H41B H 0.0245 0.6390 0.5655 0.044 Uiso 1 1 calc R . . . .
C78 C 0.0536(3) -0.2369(2) 0.2414(2) 0.0352(8) Uani 1 1 d D . . . .
C18 C 0.8193(3) 0.3508(3) 0.2470(2) 0.0384(9) Uani 1 1 d . . . . .
H18A H 0.8262 0.4133 0.2677 0.058 Uiso 1 1 calc GR . . . .
H18B H 0.8676 0.3422 0.2175 0.058 Uiso 1 1 calc GR . . . .
H18C H 0.8297 0.3182 0.2875 0.058 Uiso 1 1 calc GR . . . .
C17 C 0.7147(2) 0.3166(3) 0.19644(19) 0.0353(8) Uani 1 1 d . . . . .
H17A H 0.7044 0.3505 0.1561 0.042 Uiso 1 1 calc R . . . .
H17B H 0.7097 0.2545 0.1733 0.042 Uiso 1 1 calc R . . . .
C81A C 0.0584(4) -0.3193(3) 0.2778(2) 0.0366(9) Uani 0.87 1 d D U P A 1
H81A H 0.1212 -0.3097 0.3149 0.044 Uiso 0.87 1 calc R . P A 1
H81B H 0.0058 -0.3249 0.3047 0.044 Uiso 0.87 1 calc R . P A 1
C25 C 0.6842(3) 0.0972(3) 0.5754(3) 0.0461(10) Uani 1 1 d . . . . .
H25A H 0.6592 0.0339 0.5564 0.055 Uiso 0.71 1 calc R . P B 1
H25B H 0.7476 0.1114 0.5625 0.055 Uiso 0.71 1 calc R . P B 1
H25C H 0.7313 0.1390 0.6165 0.055 Uiso 0.29 1 calc R . P C 2
H25D H 0.6466 0.0561 0.5984 0.055 Uiso 0.29 1 calc R . P C 2
C57 C 0.4019(3) 0.3680(3) 0.0020(2) 0.0420(9) Uani 1 1 d . . . . .
H57A H 0.4153 0.3343 -0.0429 0.050 Uiso 1 1 calc R . . . .
H57B H 0.3694 0.4162 -0.0132 0.050 Uiso 1 1 calc R . . . .
C82 C 0.0488(4) -0.4059(3) 0.2236(2) 0.0447(9) Uani 1 1 d D . . . .
H82A H 0.0527 -0.4538 0.2511 0.067 Uiso 0.87 1 calc R . P A 1
H82B H -0.0139 -0.4173 0.1874 0.067 Uiso 0.87 1 calc R . P A 1
H82C H 0.1017 -0.4020 0.1976 0.067 Uiso 0.87 1 calc R . P A 1
H82D H 0.0052 -0.4608 0.2208 0.067 Uiso 0.13 1 calc R . P A 2
H82E H 0.0702 -0.4074 0.1771 0.067 Uiso 0.13 1 calc R . P A 2
H82F H 0.1057 -0.3987 0.2650 0.067 Uiso 0.13 1 calc R . P A 2
C42 C 0.0748(3) 0.7418(3) 0.5186(3) 0.0496(11) Uani 1 1 d . . . . .
H42A H 0.1377 0.7593 0.5547 0.074 Uiso 1 1 calc GR . . . .
H42B H 0.0290 0.7783 0.5335 0.074 Uiso 1 1 calc GR . . . .
H42C H 0.0834 0.7494 0.4695 0.074 Uiso 1 1 calc GR . . . .
C73 C -0.3736(3) -0.0037(3) 0.2580(3) 0.0511(11) Uani 1 1 d . U . . .
H73A H -0.3689 0.0423 0.3019 0.061 Uiso 1 1 calc R . . . .
H73B H -0.4307 0.0008 0.2194 0.061 Uiso 1 1 calc R . . . .
C34 C 0.2333(5) 0.3838(3) 0.8004(2) 0.0572(13) Uani 1 1 d . . . . .
H34A H 0.1934 0.4128 0.7661 0.086 Uiso 1 1 calc GR . . . .
H34B H 0.2979 0.4201 0.8205 0.086 Uiso 1 1 calc GR . . . .
H34C H 0.2020 0.3754 0.8412 0.086 Uiso 1 1 calc GR . . . .
C26 C 0.6988(5) 0.1155(5) 0.6559(3) 0.0512(16) Uani 0.71 1 d . U P D 1
H26A H 0.7263 0.1776 0.6753 0.077 Uiso 0.71 1 calc GR . P D 1
H26B H 0.7437 0.0795 0.6775 0.077 Uiso 0.71 1 calc GR . P D 1
H26C H 0.6362 0.1016 0.6691 0.077 Uiso 0.71 1 calc GR . P D 1
C66 C -0.1293(3) 0.4989(3) 0.0102(2) 0.0428(9) Uani 1 1 d . . . . .
H66A H -0.0650 0.5271 0.0413 0.064 Uiso 1 1 calc GR . . . .
H66B H -0.1701 0.5434 0.0022 0.064 Uiso 1 1 calc GR . . . .
H66C H -0.1221 0.4686 -0.0376 0.064 Uiso 1 1 calc GR . . . .
C12 C 0.5416(2) 0.4157(2) 0.30945(16) 0.0227(6) Uani 1 1 d . . . . .
H12 H 0.5298 0.4721 0.3280 0.027 Uiso 1 1 calc R . . . .
C58 C 0.4999(3) 0.4085(3) 0.0572(3) 0.0447(10) Uani 1 1 d . . . . .
H58A H 0.5398 0.4461 0.0338 0.067 Uiso 1 1 calc GR . . . .
H58B H 0.5343 0.3616 0.0714 0.067 Uiso 1 1 calc GR . . . .
H58C H 0.4881 0.4435 0.1015 0.067 Uiso 1 1 calc GR . . . .
C90 C 0.4685(3) -0.1512(3) -0.0225(3) 0.0544(12) Uani 1 1 d . . . . .
H90A H 0.4593 -0.1069 -0.0534 0.082 Uiso 1 1 calc GR . . . .
H90B H 0.4122 -0.1989 -0.0384 0.082 Uiso 1 1 calc GR . . . .
H90C H 0.5276 -0.1744 -0.0276 0.082 Uiso 1 1 calc GR . . . .
C49 C 0.3128(3) 0.6610(3) 0.1635(2) 0.0379(8) Uani 1 1 d . . . . .
H49A H 0.2520 0.6427 0.1240 0.045 Uiso 1 1 calc R . . . .
H49B H 0.3108 0.7194 0.1916 0.045 Uiso 1 1 calc R . . . .
C50 C 0.4004(3) 0.6682(4) 0.1273(3) 0.0531(12) Uani 1 1 d . . . . .
H50A H 0.4038 0.6103 0.1004 0.080 Uiso 1 1 calc GR . . . .
H50B H 0.4605 0.6904 0.1659 0.080 Uiso 1 1 calc GR . . . .
H50C H 0.3927 0.7086 0.0926 0.080 Uiso 1 1 calc GR . . . .
Br1 Br 0.27390(9) 0.12528(14) 0.31627(9) 0.0229(2) Uani 0.75 1 d . U P E 1
Br2 Br 0.10095(2) 0.25446(3) 0.31186(2) 0.03736(12) Uani 1 1 d . . . . .
C74 C -0.3908(6) -0.0949(6) 0.2800(6) 0.115(3) Uani 1 1 d . . . . .
H74A H -0.3932 -0.1409 0.2374 0.172 Uiso 1 1 calc GR . . . .
H74B H -0.4527 -0.1033 0.2952 0.172 Uiso 1 1 calc GR . . . .
H74C H -0.3376 -0.0981 0.3213 0.172 Uiso 1 1 calc GR . . . .
O1 O 0.1151(10) 0.0358(11) 0.4759(6) 0.136(3) Uani 0.5 1 d D U P F -1
C94 C 0.1801(14) 0.0347(15) 0.5519(8) 0.124(4) Uani 0.5 1 d D U P F -1
H94A H 0.2130 -0.0169 0.5510 0.149 Uiso 0.5 1 calc R . P F -1
H94B H 0.2289 0.0891 0.5715 0.149 Uiso 0.5 1 calc R . P F -1
C93 C 0.0993(12) 0.0284(15) 0.5949(9) 0.125(4) Uani 0.5 1 d D U P F -1
H93A H 0.0836 -0.0326 0.6019 0.150 Uiso 0.5 1 calc R . P F -1
H93B H 0.1234 0.0666 0.6446 0.150 Uiso 0.5 1 calc R . P F -1
C92 C 0.0073(14) 0.0555(15) 0.5547(7) 0.125(4) Uani 0.5 1 d D U P F -1
H92A H -0.0509 0.0321 0.5713 0.150 Uiso 0.5 1 calc R . P F -1
H92B H 0.0137 0.1198 0.5596 0.150 Uiso 0.5 1 calc R . P F -1
C91 C 0.0067(16) 0.0110(17) 0.4782(9) 0.134(4) Uani 0.5 1 d D U P F -1
H91A H -0.0368 0.0337 0.4402 0.160 Uiso 0.5 1 calc R . P F -1
H91B H -0.0135 -0.0533 0.4710 0.160 Uiso 0.5 1 calc R . P F -1
C26A C 0.7395(11) 0.0475(9) 0.5349(10) 0.050(4) Uani 0.29 1 d . U P D 2
H26D H 0.6952 0.0029 0.4953 0.075 Uiso 0.29 1 calc GR . P D 2
H26E H 0.7811 0.0189 0.5685 0.075 Uiso 0.29 1 calc GR . P D 2
H26F H 0.7801 0.0865 0.5131 0.075 Uiso 0.29 1 calc GR . P D 2
C81 C -0.0037(17) -0.3309(8) 0.2354(16) 0.0368(11) Uani 0.13 1 d D U P A 2
H81C H -0.0268 -0.3322 0.2815 0.044 Uiso 0.13 1 calc R . P A 2
H81D H -0.0621 -0.3409 0.1940 0.044 Uiso 0.13 1 calc R . P A 2
Br1A Br 0.2544(3) 0.1217(4) 0.3231(3) 0.0282(6) Uani 0.25 1 d . U P E 2

loop_
_atom_site_aniso_label
_atom_site_aniso_U_11
_atom_site_aniso_U_22
_atom_site_aniso_U_33
_atom_site_aniso_U_23
_atom_site_aniso_U_13
_atom_site_aniso_U_12
Co1 0.0155(2) 0.0152(2) 0.0176(2) 0.00139(17) 0.00550(17) 0.00250(17)
Co2 0.0151(2) 0.0165(2) 0.0185(2) -0.00034(17) 0.00585(17) 0.00218(17)
C1 0.0164(12) 0.0158(14) 0.0196(12) 0.0005(10) 0.0067(10) 0.0020(10)
C4 0.0178(12) 0.0145(13) 0.0162(12) 0.0003(10) 0.0036(10) 0.0023(10)
C85 0.0288(15) 0.0208(15) 0.0321(15) 0.0001(12) 0.0173(13) 0.0028(12)
C10 0.0175(12) 0.0177(14) 0.0162(12) -0.0006(10) 0.0049(10) 0.0015(11)
C7 0.0170(12) 0.0165(14) 0.0198(12) 0.0017(10) 0.0059(10) 0.0016(10)
C6 0.0180(12) 0.0177(14) 0.0176(12) 0.0014(10) 0.0047(10) 0.0033(11)
C59 0.0210(13) 0.0166(14) 0.0215(13) 0.0037(10) 0.0093(11) 0.0059(11)
C9 0.0176(12) 0.0179(14) 0.0166(12) -0.0012(10) 0.0047(10) 0.0004(11)
C19 0.0191(13) 0.0186(14) 0.0201(12) -0.0002(11) 0.0042(10) 0.0072(11)
C64 0.0228(14) 0.0229(16) 0.0222(13) 0.0016(11) 0.0059(11) 0.0046(12)
C35 0.0186(12) 0.0171(14) 0.0223(13) 0.0057(11) 0.0096(10) 0.0049(11)
C3 0.0166(12) 0.0160(14) 0.0179(12) 0.0005(10) 0.0048(10) 0.0041(10)
C43 0.0150(12) 0.0183(14) 0.0203(13) 0.0019(11) 0.0074(10) 0.0030(10)
C54 0.0247(14) 0.0226(16) 0.0324(15) 0.0084(12) 0.0132(12) 0.0033(12)
C67 0.0160(12) 0.0217(15) 0.0223(13) 0.0063(11) 0.0043(10) 0.0039(11)
C40 0.0228(14) 0.0253(16) 0.0248(14) 0.0095(12) 0.0084(11) 0.0075(12)
C53 0.0210(13) 0.0185(15) 0.0263(14) -0.0003(11) 0.0080(11) 0.0011(11)
C8 0.0163(12) 0.0165(14) 0.0199(12) 0.0011(10) 0.0052(10) 0.0002(10)
C20 0.0226(14) 0.0250(16) 0.0232(13) 0.0002(12) 0.0076(11) 0.0062(12)
C55 0.0281(15) 0.0299(17) 0.0293(15) 0.0155(13) 0.0101(12) 0.0071(13)
C72 0.0200(13) 0.0217(15) 0.0292(14) 0.0048(12) 0.0071(11) 0.0017(12)
C84 0.0221(13) 0.0171(14) 0.0252(14) 0.0008(11) 0.0096(11) 0.0019(11)
C24 0.0217(14) 0.0204(15) 0.0273(14) 0.0020(12) 0.0040(11) 0.0049(12)
C87 0.0216(14) 0.0240(16) 0.0395(17) 0.0076(13) 0.0100(13) 0.0074(12)
C75 0.0171(12) 0.0147(14) 0.0267(14) 0.0048(11) 0.0062(10) 0.0032(10)
C52 0.0207(13) 0.0179(14) 0.0213(13) 0.0012(11) 0.0080(11) 0.0031(11)
C51 0.0203(13) 0.0145(13) 0.0210(13) 0.0011(10) 0.0099(10) 0.0038(11)
C5 0.0159(12) 0.0161(14) 0.0190(12) 0.0009(10) 0.0077(10) 0.0012(10)
C38 0.0234(14) 0.0221(16) 0.0407(17) 0.0087(13) 0.0175(13) 0.0079(12)
C11 0.0156(12) 0.0241(15) 0.0179(12) 0.0015(11) 0.0064(10) 0.0052(11)
C27 0.0230(13) 0.0168(14) 0.0199(13) 0.0061(10) 0.0078(11) 0.0065(11)
C48 0.0267(14) 0.0203(15) 0.0197(13) 0.0012(11) 0.0072(11) 0.0050(12)
C44 0.0246(14) 0.0187(15) 0.0192(13) 0.0017(11) 0.0071(11) 0.0033(11)
C63 0.0281(15) 0.0302(18) 0.0246(14) 0.0038(12) 0.0035(12) 0.0106(13)
C28 0.0237(14) 0.0245(16) 0.0230(14) 0.0062(11) 0.0062(11) 0.0056(12)
C36 0.0242(14) 0.0227(16) 0.0233(14) 0.0016(11) 0.0088(11) 0.0071(12)
C69 0.0255(15) 0.037(2) 0.0371(17) 0.0009(14) 0.0156(13) 0.0069(14)
C62 0.0337(16) 0.0261(17) 0.0249(14) 0.0049(12) 0.0093(12) 0.0129(13)
C31 0.0289(16) 0.044(2) 0.0333(17) 0.0127(15) 0.0164(13) 0.0064(15)
C45 0.0331(16) 0.0154(15) 0.0289(15) 0.0026(12) 0.0094(12) 0.0041(12)
C16 0.0227(14) 0.0224(16) 0.0241(13) 0.0013(11) 0.0102(11) 0.0051(12)
C32 0.0206(14) 0.0384(19) 0.0256(15) 0.0098(13) 0.0073(12) 0.0071(13)
C83 0.0191(13) 0.0139(13) 0.0216(13) -0.0009(10) 0.0073(10) 0.0016(11)
C2 0.0158(12) 0.0177(14) 0.0198(12) 0.0005(10) 0.0072(10) 0.0025(11)
C23 0.0357(17) 0.0205(16) 0.0310(16) 0.0038(13) 0.0041(13) 0.0092(13)
C77 0.052(2) 0.032(2) 0.0388(18) 0.0170(15) 0.0279(16) 0.0113(16)
C61 0.0358(17) 0.0195(16) 0.0332(16) 0.0056(12) 0.0143(13) 0.0070(13)
C56 0.0228(14) 0.0220(16) 0.0283(15) 0.0069(12) 0.0061(12) 0.0049(12)
C21 0.0191(14) 0.0370(19) 0.0329(16) 0.0013(14) 0.0050(12) 0.0130(13)
C60 0.0206(13) 0.0197(15) 0.0319(15) 0.0040(12) 0.0093(12) 0.0035(12)
C88 0.0213(13) 0.0242(16) 0.0261(14) 0.0030(12) 0.0092(11) 0.0050(12)
C65 0.0424(19) 0.035(2) 0.0359(18) 0.0088(15) 0.0119(15) 0.0171(16)
C89 0.0298(17) 0.0299(19) 0.062(2) 0.0110(17) 0.0278(17) 0.0132(14)
C46 0.0326(16) 0.0255(17) 0.0250(14) 0.0094(12) 0.0087(12) 0.0093(13)
C76 0.0328(16) 0.0223(16) 0.0322(16) 0.0050(13) 0.0156(13) 0.0068(13)
C47 0.0345(16) 0.0261(17) 0.0187(13) 0.0033(12) 0.0058(12) 0.0077(13)
C71 0.0207(14) 0.0290(18) 0.0395(17) 0.0088(14) 0.0083(13) -0.0023(13)
C15 0.0266(15) 0.0317(18) 0.0266(14) -0.0019(13) 0.0102(12) 0.0107(13)
C80 0.0238(14) 0.0222(16) 0.0294(15) 0.0042(12) 0.0101(12) 0.0059(12)
C79 0.0371(18) 0.0209(16) 0.0458(19) 0.0063(14) 0.0192(15) 0.0104(14)
C14 0.0224(14) 0.046(2) 0.0198(13) 0.0060(13) 0.0098(11) 0.0113(14)
C86 0.0225(14) 0.0188(15) 0.0425(17) 0.0009(13) 0.0171(13) 0.0045(12)
C29 0.0387(18) 0.0322(18) 0.0209(14) 0.0095(13) 0.0037(13) 0.0096(14)
C30 0.0416(18) 0.0308(18) 0.0281(15) 0.0136(13) 0.0168(14) 0.0105(15)
C70 0.0216(14) 0.041(2) 0.0388(17) 0.0115(15) 0.0148(13) 0.0049(14)
C33 0.060(2) 0.046(2) 0.0327(18) 0.0198(16) 0.0242(17) 0.0161(19)
C37 0.0310(16) 0.0262(17) 0.0281(15) 0.0008(12) 0.0138(13) 0.0084(13)
C39 0.0247(14) 0.0247(16) 0.0360(16) 0.0127(13) 0.0106(12) 0.0111(13)
C13 0.0215(14) 0.0345(18) 0.0278(14) 0.0116(13) 0.0124(12) 0.0045(13)
C22 0.0326(17) 0.0307(18) 0.0338(16) -0.0010(14) 0.0013(13) 0.0189(14)
C68 0.0220(14) 0.0222(16) 0.0323(15) 0.0018(12) 0.0105(12) 0.0018(12)
C41 0.0311(17) 0.0291(18) 0.059(2) 0.0089(16) 0.0239(16) 0.0138(15)
C78 0.0428(19) 0.0264(18) 0.0422(19) 0.0106(15) 0.0195(16) 0.0069(15)
C18 0.0272(16) 0.058(3) 0.0335(17) 0.0036(16) 0.0189(14) 0.0089(16)
C17 0.0266(16) 0.058(2) 0.0269(15) 0.0070(15) 0.0153(13) 0.0131(16)
C81A 0.057(3) 0.026(2) 0.0293(19) 0.0086(16) 0.0113(17) 0.0100(19)
C25 0.040(2) 0.041(2) 0.054(2) 0.0055(18) -0.0029(17) 0.0223(18)
C57 0.0349(18) 0.048(2) 0.047(2) 0.0282(18) 0.0117(16) -0.0049(17)
C82 0.069(3) 0.029(2) 0.046(2) 0.0134(16) 0.025(2) 0.0184(19)
C42 0.041(2) 0.028(2) 0.089(3) 0.009(2) 0.033(2) 0.0158(17)
C73 0.0329(19) 0.057(3) 0.070(3) 0.010(2) 0.0337(19) 0.0016(18)
C34 0.101(4) 0.053(3) 0.036(2) 0.0206(19) 0.039(2) 0.028(3)
C26 0.055(3) 0.068(4) 0.044(3) 0.030(3) 0.009(3) 0.040(3)
C66 0.049(2) 0.036(2) 0.045(2) 0.0147(17) 0.0056(17) 0.0136(17)
C12 0.0211(13) 0.0247(16) 0.0245(14) 0.0062(12) 0.0084(11) 0.0056(12)
C58 0.0316(18) 0.043(2) 0.063(2) 0.030(2) 0.0125(17) -0.0065(16)
C90 0.047(2) 0.046(3) 0.074(3) -0.010(2) 0.034(2) 0.016(2)
C49 0.054(2) 0.0298(19) 0.0337(17) 0.0149(15) 0.0107(16) 0.0107(16)
C50 0.049(2) 0.061(3) 0.055(2) 0.040(2) 0.0099(19) 0.000(2)
Br1 0.0226(5) 0.0181(3) 0.0251(3) 0.0004(2) 0.0015(3) 0.0037(4)
Br2 0.01939(16) 0.0415(2) 0.0411(2) -0.01865(16) 0.00431(13) 0.00646(14)
C74 0.096(5) 0.124(7) 0.177(8) 0.082(6) 0.095(6) 0.038(5)
O1 0.160(7) 0.188(9) 0.089(5) 0.026(5) 0.052(5) 0.093(7)
C94 0.152(7) 0.180(9) 0.077(5) 0.028(6) 0.058(5) 0.100(7)
C93 0.150(7) 0.180(9) 0.081(5) 0.033(6) 0.055(5) 0.099(7)
C92 0.147(7) 0.182(9) 0.082(5) 0.031(6) 0.056(5) 0.100(7)
C91 0.155(7) 0.188(9) 0.087(5) 0.030(6) 0.051(6) 0.090(7)
C26A 0.039(7) 0.027(7) 0.087(11) 0.024(7) 0.006(7) 0.017(6)
C81 0.057(3) 0.026(2) 0.030(2) 0.0087(19) 0.011(2) 0.010(2)
Br1A 0.0302(12) 0.0180(7) 0.0293(9) -0.0003(7) -0.0070(9) 0.0068(10)

loop_
_atom_type_symbol
_atom_type_description
_atom_type_scat_dispersion_real
_atom_type_scat_dispersion_imag
_atom_type_scat_source
C C 0.0181 0.0091 'International Tables Vol C Tables 4.2.6.8 and 6.1.1.4'
H H 0.0000 0.0000 'International Tables Vol C Tables 4.2.6.8 and 6.1.1.4'
Br Br -0.6763 1.2805 'International Tables Vol C Tables 4.2.6.8 and 6.1.1.4'
Co Co -2.3653 3.6143 'International Tables Vol C Tables 4.2.6.8 and 6.1.1.4'
O O 0.0492 0.0322 'International Tables Vol C Tables 4.2.6.8 and 6.1.1.4'

loop_
_exptl_crystal_face_index_h
_exptl_crystal_face_index_k
_exptl_crystal_face_index_l
_exptl_crystal_face_perp_dist
_exptl_oxdiff_crystal_face_indexfrac_h
_exptl_oxdiff_crystal_face_indexfrac_k
_exptl_oxdiff_crystal_face_indexfrac_l
_exptl_oxdiff_crystal_face_x
_exptl_oxdiff_crystal_face_y
_exptl_oxdiff_crystal_face_z
8 0 -8 0.0209 8.0043 0.0120 -7.9831 0.7407 -0.5038 0.4724
-4 9 -5 0.0755 -3.9878 9.0014 -5.0038 0.0643 -0.5167 -0.8802
-3 -1 -10 0.1121 -2.9795 -0.9774 -10.0180 -0.4636 -0.9249 0.0821
0 -8 8 0.0314 -0.0128 -8.0066 7.9959 -0.3864 0.6832 0.5724
-8 -1 8 0.0437 -8.0042 -1.0109 7.9818 -0.7988 0.5036 -0.3875
2 1 10 0.0933 1.9807 0.9779 10.0151 0.3611 0.9022 -0.1278

loop_
_geom_angle_atom_site_label_1
_geom_angle_atom_site_label_2
_geom_angle_atom_site_label_3
_geom_angle
C1 Co1 C5 39.42(11)
C1 Co1 Br1 108.26(8)
C1 Co1 Br2 148.72(8)
C1 Co1 Br1A 115.66(13)
C4 Co1 C1 67.48(11)
C4 Co1 C3 40.08(11)
C4 Co1 C5 40.56(10)
C4 Co1 Br1 164.60(9)
C4 Co1 Br2 101.30(8)
C4 Co1 Br1A 162.75(15)
C3 Co1 C1 67.75(10)
C3 Co1 C5 67.54(11)
C3 Co1 Br1 124.57(9)
C3 Co1 Br2 123.12(8)
C3 Co1 Br1A 123.66(16)
C5 Co1 Br1 143.26(8)
C5 Co1 Br2 113.25(8)
C5 Co1 Br1A 151.07(13)
C2 Co1 C1 40.94(11)
C2 Co1 C4 67.80(11)
C2 Co1 C3 40.24(11)
C2 Co1 C5 67.68(11)
C2 Co1 Br1 99.01(9)
C2 Co1 Br2 162.88(8)
C2 Co1 Br1A 102.86(15)
Br2 Co1 Br1 89.50(4)
Br2 Co1 Br1A 83.97(11)
C10 Co2 C6 39.90(11)
C10 Co2 C9 40.69(10)
C10 Co2 C8 67.35(11)
C10 Co2 Br1 100.75(9)
C10 Co2 Br2 166.35(8)
C10 Co2 Br1A 105.48(16)
C7 Co2 C10 67.40(11)
C7 Co2 C6 40.14(11)
C7 Co2 C9 67.72(11)
C7 Co2 C8 41.02(11)
C7 Co2 Br1 163.53(8)
C7 Co2 Br2 101.11(8)
C7 Co2 Br1A 171.00(14)
C6 Co2 C9 67.79(11)
C6 Co2 C8 67.89(11)
C6 Co2 Br1 123.53(8)
C6 Co2 Br2 126.47(8)
C6 Co2 Br1A 130.86(14)
C9 Co2 C8 39.41(11)
C9 Co2 Br1 111.36(10)
C9 Co2 Br2 143.44(8)
C9 Co2 Br1A 110.89(18)
C8 Co2 Br1 146.64(10)
C8 Co2 Br2 109.34(8)
C8 Co2 Br1A 142.75(17)
Br2 Co2 Br1 88.85(5)
Br1A Co2 Br2 85.15(15)
C5 C1 Co1 70.62(16)
C5 C1 C11 126.4(3)
C5 C1 C2 108.0(2)
C11 C1 Co1 130.4(2)
C2 C1 Co1 68.55(15)
C2 C1 C11 125.5(3)
C35 C4 Co1 131.3(2)
C3 C4 Co1 70.42(16)
C3 C4 C35 126.4(2)
C3 C4 C5 108.1(2)
C5 C4 Co1 70.51(16)
C5 C4 C35 124.9(3)
C84 C85 H85 119.5
C84 C85 C86 121.0(3)
C86 C85 H85 119.5
C6 C10 Co2 70.24(16)
C6 C10 C9 108.4(2)
C6 C10 C83 124.2(2)
C9 C10 Co2 69.99(15)
C9 C10 C83 127.0(3)
C83 C10 Co2 131.62(19)
C6 C7 Co2 70.66(15)
C6 C7 C59 124.8(3)
C6 C7 C8 108.0(2)
C59 C7 Co2 129.4(2)
C8 C7 Co2 70.38(15)
C8 C7 C59 126.8(2)
C10 C6 Co2 69.85(15)
C10 C6 C7 107.9(2)
C10 C6 C51 124.5(3)
C7 C6 Co2 69.19(15)
C7 C6 C51 127.5(3)
C51 C6 Co2 123.58(19)
C64 C59 C7 119.9(3)
C64 C59 C60 117.5(3)
C60 C59 C7 122.4(3)
C10 C9 Co2 69.32(15)
C10 C9 C75 125.0(3)
C8 C9 Co2 70.32(16)
C8 C9 C10 107.9(3)
C8 C9 C75 127.0(3)
C75 C9 Co2 124.79(19)
C20 C19 C2 119.9(3)
C24 C19 C20 117.6(3)
C24 C19 C2 122.2(3)
C59 C64 H64 119.2
C63 C64 C59 121.6(3)
C63 C64 H64 119.2
C40 C35 C4 123.2(3)
C36 C35 C4 119.2(3)
C36 C35 C40 117.4(3)
C4 C3 Co1 69.51(15)
C4 C3 C27 125.5(3)
C4 C3 C2 107.9(2)
C27 C3 Co1 127.4(2)
C2 C3 Co1 68.91(15)
C2 C3 C27 126.6(3)
C48 C43 C5 122.2(3)
C44 C43 C5 119.4(2)
C44 C43 C48 118.3(3)
C53 C54 C55 118.0(3)
C53 C54 C57 122.0(3)
C55 C54 C57 119.9(3)
C72 C67 C8 119.7(3)
C68 C67 C8 122.3(3)
C68 C67 C72 117.9(3)
C35 C40 H40 119.5
C39 C40 C35 121.0(3)
C39 C40 H40 119.5
C54 C53 H53 119.5
C52 C53 C54 120.9(3)
C52 C53 H53 119.5
C7 C8 Co2 68.60(15)
C7 C8 C67 126.8(3)
C9 C8 Co2 70.27(15)
C9 C8 C7 107.8(2)
C9 C8 C67 125.4(3)
C67 C8 Co2 125.75(19)
C19 C20 H20 119.4
C21 C20 C19 121.3(3)
C21 C20 H20 119.4
C54 C55 H55 119.2
C56 C55 C54 121.6(3)
C56 C55 H55 119.2
C67 C72 H72 119.7
C71 C72 C67 120.7(3)
C71 C72 H72 119.7
C85 C84 H84 119.4
C85 C84 C83 121.2(3)
C83 C84 H84 119.4
C19 C24 H24 119.6
C23 C24 C19 120.8(3)
C23 C24 H24 119.6
C88 C87 H87 119.2
C88 C87 C86 121.7(3)
C86 C87 H87 119.2
C76 C75 C9 120.9(3)
C80 C75 C9 120.8(3)
C80 C75 C76 118.3(3)
C53 C52 H52 119.5
C53 C52 C51 121.1(3)
C51 C52 H52 119.5
C52 C51 C6 119.8(3)
C56 C51 C6 122.0(3)
C56 C51 C52 118.1(3)
C1 C5 Co1 69.96(16)
C1 C5 C4 108.0(2)
C1 C5 C43 126.8(2)
C4 C5 Co1 68.93(15)
C4 C5 C43 124.8(3)
C43 C5 Co1 131.70(19)
C37 C38 C39 117.5(3)
C37 C38 C41 121.3(3)
C39 C38 C41 121.2(3)
C16 C11 C1 122.7(3)
C16 C11 C12 118.3(3)
C12 C11 C1 118.9(3)
C28 C27 C3 120.2(3)
C32 C27 C3 121.6(3)
C32 C27 C28 118.2(3)
C43 C48 H48 119.8
C47 C48 C43 120.5(3)
C47 C48 H48 119.8
C43 C44 H44 119.6
C43 C44 C45 120.9(3)
C45 C44 H44 119.6
C64 C63 H63 119.4
C62 C63 C64 121.1(3)
C62 C63 H63 119.4
C27 C28 H28 119.7
C29 C28 C27 120.5(3)
C29 C28 H28 119.7
C35 C36 H36 119.3
C37 C36 C35 121.3(3)
C37 C36 H36 119.3
C70 C69 H69 119.3
C68 C69 H69 119.3
C68 C69 C70 121.3(3)
C63 C62 C61 117.3(3)
C63 C62 C65 120.7(3)
C61 C62 C65 121.9(3)
C32 C31 H31 119.3
C30 C31 H31 119.3
C30 C31 C32 121.4(3)
C44 C45 H45 119.5
C44 C45 C46 121.0(3)
C46 C45 H45 119.5
C11 C16 H16 119.8
C11 C16 C15 120.5(3)
C15 C16 H16 119.8
C27 C32 C31 120.7(3)
C27 C32 H32 119.6
C31 C32 H32 119.6
C84 C83 C10 118.2(3)
C88 C83 C10 124.0(3)
C88 C83 C84 117.8(3)
C1 C2 Co1 70.51(15)
C1 C2 C19 126.5(2)
C19 C2 Co1 130.3(2)
C3 C2 Co1 70.85(15)
C3 C2 C1 107.9(2)
C3 C2 C19 125.2(2)
C24 C23 H23 119.3
C24 C23 C22 121.3(3)
C22 C23 H23 119.3
C76 C77 H77 119.3
C76 C77 C78 121.4(3)
C78 C77 H77 119.3
C62 C61 H61 119.2
C60 C61 C62 121.7(3)
C60 C61 H61 119.2
C55 C56 C51 120.2(3)
C55 C56 H56 119.9
C51 C56 H56 119.9
C20 C21 H21 119.4
C20 C21 C22 121.2(3)
C22 C21 H21 119.4
C59 C60 H60 119.6
C61 C60 C59 120.7(3)
C61 C60 H60 119.6
C87 C88 C83 120.7(3)
C87 C88 H88 119.6
C83 C88 H88 119.6
C62 C65 H65A 108.6
C62 C65 H65B 108.6
H65A C65 H65B 107.5
C66 C65 C62 114.8(3)
C66 C65 H65A 108.6
C66 C65 H65B 108.6
H89A C89 H89B 107.4
C86 C89 H89A 108.3
C86 C89 H89B 108.3
C90 C89 H89A 108.3
C90 C89 H89B 108.3
C90 C89 C86 115.9(3)
C45 C46 C47 117.7(3)
C45 C46 C49 121.3(3)
C47 C46 C49 121.0(3)
C75 C76 H76 119.5
C77 C76 C75 121.1(3)
C77 C76 H76 119.5
C48 C47 C46 121.6(3)
C48 C47 H47 119.2
C46 C47 H47 119.2
C72 C71 H71 119.3
C70 C71 C72 121.3(3)
C70 C71 H71 119.3
C16 C15 H15 119.2
C14 C15 C16 121.7(3)
C14 C15 H15 119.2
C75 C80 H80 119.9
C75 C80 C79 120.2(3)
C79 C80 H80 119.9
C80 C79 H79 119.4
C78 C79 C80 121.2(3)
C78 C79 H79 119.4
C15 C14 C13 117.6(3)
C15 C14 C17 121.4(3)
C13 C14 C17 121.0(3)
C85 C86 C87 117.7(3)
C85 C86 C89 121.3(3)
C87 C86 C89 121.0(3)
C28 C29 H29 119.3
C28 C29 C30 121.4(3)
C30 C29 H29 119.3
C31 C30 C29 117.7(3)
C31 C30 C33 121.0(3)
C29 C30 C33 121.2(3)
C69 C70 C73 119.9(3)
C71 C70 C69 117.7(3)
C71 C70 C73 122.4(3)
C30 C33 H33A 109.3
C30 C33 H33B 109.3
C30 C33 C34 111.5(3)
H33A C33 H33B 108.0
C34 C33 H33A 109.3
C34 C33 H33B 109.3
C38 C37 H37 119.4
C36 C37 C38 121.3(3)
C36 C37 H37 119.4
C40 C39 C38 121.5(3)
C40 C39 H39 119.3
C38 C39 H39 119.3
C14 C13 H13 119.2
C14 C13 C12 121.6(3)
C12 C13 H13 119.2
C23 C22 C25 121.3(4)
C21 C22 C23 117.8(3)
C21 C22 C25 120.9(3)
C67 C68 H68 119.5
C69 C68 C67 121.0(3)
C69 C68 H68 119.5
C38 C41 H41A 108.8
C38 C41 H41B 108.8
H41A C41 H41B 107.7
C42 C41 C38 113.7(3)
C42 C41 H41A 108.8
C42 C41 H41B 108.8
C77 C78 C79 117.7(3)
C77 C78 C81A 118.2(3)
C77 C78 C81 125.3(9)
C79 C78 C81A 124.0(3)
C79 C78 C81 104.8(11)
H18A C18 H18B 109.5
H18A C18 H18C 109.5
H18B C18 H18C 109.5
C17 C18 H18A 109.5
C17 C18 H18B 109.5
C17 C18 H18C 109.5
C14 C17 C18 113.0(3)
C14 C17 H17A 109.0
C14 C17 H17B 109.0
C18 C17 H17A 109.0
C18 C17 H17B 109.0
H17A C17 H17B 107.8
C78 C81A H81A 108.5
C78 C81A H81B 108.5
H81A C81A H81B 107.5
C82 C81A C78 115.1(3)
C82 C81A H81A 108.5
C82 C81A H81B 108.5
C22 C25 H25A 109.1
C22 C25 H25B 109.1
C22 C25 H25C 107.0
C22 C25 H25D 107.0
H25A C25 H25B 107.8
H25C C25 H25D 106.7
C26 C25 C22 112.6(4)
C26 C25 H25A 109.1
C26 C25 H25B 109.1
C26A C25 C22 121.3(7)
C26A C25 H25C 107.0
C26A C25 H25D 107.0
C54 C57 H57A 108.4
C54 C57 H57B 108.4
H57A C57 H57B 107.4
C58 C57 C54 115.6(3)
C58 C57 H57A 108.4
C58 C57 H57B 108.4
C81A C82 H82A 109.5
C81A C82 H82B 109.5
C81A C82 H82C 109.5
H82A C82 H82B 109.5
H82A C82 H82C 109.5
H82B C82 H82C 109.5
H82D C82 H82E 109.5
H82D C82 H82F 109.5
H82E C82 H82F 109.5
C81 C82 H82D 109.5
C81 C82 H82E 109.5
C81 C82 H82F 109.5
C41 C42 H42A 109.5
C41 C42 H42B 109.5
C41 C42 H42C 109.5
H42A C42 H42B 109.5
H42A C42 H42C 109.5
H42B C42 H42C 109.5
C70 C73 H73A 108.7
C70 C73 H73B 108.7
H73A C73 H73B 107.6
C74 C73 C70 114.0(4)
C74 C73 H73A 108.7
C74 C73 H73B 108.7
C33 C34 H34A 109.5
C33 C34 H34B 109.5
C33 C34 H34C 109.5
H34A C34 H34B 109.5
H34A C34 H34C 109.5
H34B C34 H34C 109.5
C25 C26 H26A 109.5
C25 C26 H26B 109.5
C25 C26 H26C 109.5
H26A C26 H26B 109.5
H26A C26 H26C 109.5
H26B C26 H26C 109.5
C65 C66 H66A 109.5
C65 C66 H66B 109.5
C65 C66 H66C 109.5
H66A C66 H66B 109.5
H66A C66 H66C 109.5
H66B C66 H66C 109.5
C11 C12 H12 119.8
C13 C12 C11 120.4(3)
C13 C12 H12 119.8
C57 C58 H58A 109.5
C57 C58 H58B 109.5
C57 C58 H58C 109.5
H58A C58 H58B 109.5
H58A C58 H58C 109.5
H58B C58 H58C 109.5
C89 C90 H90A 109.5
C89 C90 H90B 109.5
C89 C90 H90C 109.5
H90A C90 H90B 109.5
H90A C90 H90C 109.5
H90B C90 H90C 109.5
C46 C49 H49A 109.0
C46 C49 H49B 109.0
H49A C49 H49B 107.8
C50 C49 C46 113.0(3)
C50 C49 H49A 109.0
C50 C49 H49B 109.0
C49 C50 H50A 109.5
C49 C50 H50B 109.5
C49 C50 H50C 109.5
H50A C50 H50B 109.5
H50A C50 H50C 109.5
H50B C50 H50C 109.5
Co1 Br1 Co2 84.65(7)
Co1 Br2 Co2 85.478(19)
C73 C74 H74A 109.5
C73 C74 H74B 109.5
C73 C74 H74C 109.5
H74A C74 H74B 109.5
H74A C74 H74C 109.5
H74B C74 H74C 109.5
C94 O1 C91 109.1(13)
O1 C94 H94A 112.3
O1 C94 H94B 112.3
H94A C94 H94B 109.9
C93 C94 O1 97.4(12)
C93 C94 H94A 112.3
C93 C94 H94B 112.3
C94 C93 H93A 109.2
C94 C93 H93B 109.2
H93A C93 H93B 107.9
C92 C93 C94 112.2(14)
C92 C93 H93A 109.2
C92 C93 H93B 109.2
C93 C92 H92A 112.3
C93 C92 H92B 112.3
H92A C92 H92B 109.9
C91 C92 C93 97.4(14)
C91 C92 H92A 112.3
C91 C92 H92B 112.3
O1 C91 H91A 111.4
O1 C91 H91B 111.4
C92 C91 O1 101.8(14)
C92 C91 H91A 111.4
C92 C91 H91B 111.4
H91A C91 H91B 109.3
C25 C26A H26D 109.5
C25 C26A H26E 109.5
C25 C26A H26F 109.5
H26D C26A H26E 109.5
H26D C26A H26F 109.5
H26E C26A H26F 109.5
C78 C81 H81C 107.9
C78 C81 H81D 107.9
C82 C81 C78 117.5(14)
C82 C81 H81C 107.9
C82 C81 H81D 107.9
H81C C81 H81D 107.2
Co2 Br1A Co1 86.9(2)

loop_
_geom_bond_atom_site_label_1
_geom_bond_atom_site_label_2
_geom_bond_distance
Co1 C1 2.098(3)
Co1 C4 2.085(3)
Co1 C3 2.097(3)
Co1 C5 2.106(3)
Co1 C2 2.071(3)
Co1 Br1 2.375(2)
Co1 Br2 2.3551(5)
Co1 Br1A 2.365(6)
Co2 C10 2.091(3)
Co2 C7 2.077(3)
Co2 C6 2.096(3)
Co2 C9 2.100(3)
Co2 C8 2.101(3)
Co2 Br1 2.3874(17)
Co2 Br2 2.3703(6)
Co2 Br1A 2.297(5)
C1 C5 1.418(4)
C1 C11 1.487(4)
C1 C2 1.458(4)
C4 C35 1.476(4)
C4 C3 1.433(4)
C4 C5 1.453(4)
C85 H85 0.9300
C85 C84 1.389(4)
C85 C86 1.392(5)
C10 C6 1.429(4)
C10 C9 1.458(4)
C10 C83 1.477(4)
C7 C6 1.432(4)
C7 C59 1.476(4)
C7 C8 1.464(4)
C6 C51 1.479(4)
C59 C64 1.391(4)
C59 C60 1.399(4)
C9 C8 1.417(4)
C9 C75 1.480(4)
C19 C20 1.400(4)
C19 C24 1.400(4)
C19 C2 1.468(4)
C64 H64 0.9300
C64 C63 1.387(5)
C35 C40 1.398(4)
C35 C36 1.395(4)
C3 C27 1.482(4)
C3 C2 1.434(4)
C43 C5 1.479(4)
C43 C48 1.397(4)
C43 C44 1.390(4)
C54 C53 1.388(4)
C54 C55 1.392(5)
C54 C57 1.513(4)
C67 C8 1.487(4)
C67 C72 1.397(4)
C67 C68 1.390(4)
C40 H40 0.9300
C40 C39 1.381(5)
C53 H53 0.9300
C53 C52 1.383(4)
C20 H20 0.9300
C20 C21 1.379(5)
C55 H55 0.9300
C55 C56 1.391(4)
C72 H72 0.9300
C72 C71 1.392(4)
C84 H84 0.9300
C84 C83 1.403(4)
C24 H24 0.9300
C24 C23 1.386(5)
C87 H87 0.9300
C87 C88 1.388(5)
C87 C86 1.394(5)
C75 C76 1.399(4)
C75 C80 1.389(4)
C52 H52 0.9300
C52 C51 1.403(4)
C51 C56 1.393(4)
C38 C37 1.386(5)
C38 C39 1.398(5)
C38 C41 1.513(4)
C11 C16 1.394(4)
C11 C12 1.397(4)
C27 C28 1.397(4)
C27 C32 1.389(4)
C48 H48 0.9300
C48 C47 1.383(4)
C44 H44 0.9300
C44 C45 1.392(4)
C63 H63 0.9300
C63 C62 1.386(5)
C28 H28 0.9300
C28 C29 1.389(4)
C36 H36 0.9300
C36 C37 1.386(5)
C69 H69 0.9300
C69 C70 1.390(5)
C69 C68 1.387(4)
C62 C61 1.403(5)
C62 C65 1.518(5)
C31 H31 0.9300
C31 C32 1.392(4)
C31 C30 1.388(5)
C45 H45 0.9300
C45 C46 1.392(4)
C16 H16 0.9300
C16 C15 1.395(4)
C32 H32 0.9300
C83 C88 1.393(4)
C23 H23 0.9300
C23 C22 1.396(5)
C77 H77 0.9300
C77 C76 1.377(5)
C77 C78 1.391(5)
C61 H61 0.9300
C61 C60 1.382(5)
C56 H56 0.9300
C21 H21 0.9300
C21 C22 1.393(5)
C60 H60 0.9300
C88 H88 0.9300
C65 H65A 0.9700
C65 H65B 0.9700
C65 C66 1.514(6)
C89 H89A 0.9700
C89 H89B 0.9700
C89 C86 1.518(4)
C89 C90 1.501(6)
C46 C47 1.394(5)
C46 C49 1.511(4)
C76 H76 0.9300
C47 H47 0.9300
C71 H71 0.9300
C71 C70 1.389(5)
C15 H15 0.9300
C15 C14 1.387(5)
C80 H80 0.9300
C80 C79 1.401(5)
C79 H79 0.9300
C79 C78 1.394(5)
C14 C13 1.391(5)
C14 C17 1.513(4)
C29 H29 0.9300
C29 C30 1.390(5)
C30 C33 1.514(4)
C70 C73 1.530(5)
C33 H33A 0.9700
C33 H33B 0.9700
C33 C34 1.520(6)
C37 H37 0.9300
C39 H39 0.9300
C13 H13 0.9300
C13 C12 1.394(4)
C22 C25 1.511(5)
C68 H68 0.9300
C41 H41A 0.9700
C41 H41B 0.9700
C41 C42 1.497(5)
C78 C81A 1.528(5)
C78 C81 1.530(15)
C18 H18A 0.9600
C18 H18B 0.9600
C18 H18C 0.9600
C18 C17 1.532(5)
C17 H17A 0.9700
C17 H17B 0.9700
C81A H81A 0.9700
C81A H81B 0.9700
C81A C82 1.503(5)
C25 H25A 0.9700
C25 H25B 0.9700
C25 H25C 0.9700
C25 H25D 0.9700
C25 C26 1.428(7)
C25 C26A 1.398(17)
C57 H57A 0.9700
C57 H57B 0.9700
C57 C58 1.511(5)
C82 H82A 0.9600
C82 H82B 0.9600
C82 H82C 0.9600
C82 H82D 0.9600
C82 H82E 0.9600
C82 H82F 0.9600
C82 C81 1.462(15)
C42 H42A 0.9600
C42 H42B 0.9600
C42 H42C 0.9600
C73 H73A 0.9700
C73 H73B 0.9700
C73 C74 1.524(9)
C34 H34A 0.9600
C34 H34B 0.9600
C34 H34C 0.9600
C26 H26A 0.9600
C26 H26B 0.9600
C26 H26C 0.9600
C66 H66A 0.9600
C66 H66B 0.9600
C66 H66C 0.9600
C12 H12 0.9300
C58 H58A 0.9600
C58 H58B 0.9600
C58 H58C 0.9600
C90 H90A 0.9600
C90 H90B 0.9600
C90 H90C 0.9600
C49 H49A 0.9700
C49 H49B 0.9700
C49 C50 1.510(6)
C50 H50A 0.9600
C50 H50B 0.9600
C50 H50C 0.9600
C74 H74A 0.9600
C74 H74B 0.9600
C74 H74C 0.9600
O1 C94 1.507(17)
O1 C91 1.522(19)
C94 H94A 0.9700
C94 H94B 0.9700
C94 C93 1.507(16)
C93 H93A 0.9700
C93 H93B 0.9700
C93 C92 1.492(16)
C92 H92A 0.9700
C92 H92B 0.9700
C92 C91 1.461(17)
C91 H91A 0.9700
C91 H91B 0.9700
C26A H26D 0.9600
C26A H26E 0.9600
C26A H26F 0.9600
C81 H81C 0.9700
C81 H81D 0.9700

loop_
_geom_torsion_atom_site_label_1
_geom_torsion_atom_site_label_2
_geom_torsion_atom_site_label_3
_geom_torsion_atom_site_label_4
_geom_torsion
Co1 C1 C5 C4 58.58(19)
Co1 C1 C5 C43 -127.7(3)
Co1 C1 C11 C16 -41.9(4)
Co1 C1 C11 C12 141.7(2)
Co1 C1 C2 C19 126.3(3)
Co1 C1 C2 C3 -61.32(19)
Co1 C4 C35 C40 -46.0(4)
Co1 C4 C35 C36 137.9(3)
Co1 C4 C3 C27 -122.0(3)
Co1 C4 C3 C2 58.37(19)
Co1 C4 C5 C1 -59.22(19)
Co1 C4 C5 C43 126.9(3)
Co1 C3 C27 C28 146.1(2)
Co1 C3 C27 C32 -36.7(4)
Co1 C3 C2 C1 61.11(19)
Co1 C3 C2 C19 -126.4(3)
Co2 C10 C6 C7 -58.95(18)
Co2 C10 C6 C51 117.6(3)
Co2 C10 C9 C8 59.96(19)
Co2 C10 C9 C75 -118.7(3)
Co2 C10 C83 C84 -134.0(3)
Co2 C10 C83 C88 48.2(4)
Co2 C7 C6 C10 59.37(18)
Co2 C7 C6 C51 -117.0(3)
Co2 C7 C59 C64 -139.4(2)
Co2 C7 C59 C60 45.5(4)
Co2 C7 C8 C9 -59.57(19)
Co2 C7 C8 C67 119.4(3)
Co2 C6 C51 C52 35.3(4)
Co2 C6 C51 C56 -147.3(2)
Co2 C9 C8 C7 58.52(18)
Co2 C9 C8 C67 -120.4(3)
Co2 C9 C75 C76 37.0(4)
Co2 C9 C75 C80 -141.6(2)
C1 C11 C16 C15 -175.8(3)
C1 C11 C12 C13 175.2(3)
C4 C35 C40 C39 -177.3(3)
C4 C35 C36 C37 176.4(3)
C4 C3 C27 C28 -123.7(3)
C4 C3 C27 C32 53.5(4)
C4 C3 C2 Co1 -58.74(19)
C4 C3 C2 C1 2.4(3)
C4 C3 C2 C19 174.9(3)
C85 C84 C83 C10 -178.8(3)
C85 C84 C83 C88 -0.8(4)
C10 C6 C51 C52 -52.1(4)
C10 C6 C51 C56 125.2(3)
C10 C9 C8 Co2 -59.33(18)
C10 C9 C8 C7 -0.8(3)
C10 C9 C8 C67 -179.8(2)
C10 C9 C75 C76 124.8(3)
C10 C9 C75 C80 -53.8(4)
C10 C83 C88 C87 178.7(3)
C7 C6 C51 C52 123.7(3)
C7 C6 C51 C56 -58.9(4)
C7 C59 C64 C63 -176.4(3)
C7 C59 C60 C61 176.4(3)
C6 C10 C9 Co2 -60.01(18)
C6 C10 C9 C8 0.0(3)
C6 C10 C9 C75 -178.7(2)
C6 C10 C83 C84 -40.7(4)
C6 C10 C83 C88 141.4(3)
C6 C7 C59 C64 127.7(3)
C6 C7 C59 C60 -47.4(4)
C6 C7 C8 Co2 60.93(18)
C6 C7 C8 C9 1.4(3)
C6 C7 C8 C67 -179.7(3)
C6 C51 C56 C55 -177.4(3)
C59 C7 C6 Co2 125.2(3)
C59 C7 C6 C10 -175.5(3)
C59 C7 C6 C51 8.2(4)
C59 C7 C8 Co2 -125.2(3)
C59 C7 C8 C9 175.3(3)
C59 C7 C8 C67 -5.8(4)
C59 C64 C63 C62 -1.1(5)
C9 C10 C6 Co2 59.85(18)
C9 C10 C6 C7 0.9(3)
C9 C10 C6 C51 177.4(2)
C9 C10 C83 C84 130.5(3)
C9 C10 C83 C88 -47.3(4)
C9 C75 C76 C77 -177.4(3)
C9 C75 C80 C79 177.7(3)
C19 C20 C21 C22 1.0(5)
C19 C24 C23 C22 0.3(5)
C64 C59 C60 C61 1.2(4)
C64 C63 C62 C61 2.9(5)
C64 C63 C62 C65 -173.4(3)
C35 C4 C3 Co1 127.5(3)
C35 C4 C3 C27 5.5(5)
C35 C4 C3 C2 -174.2(3)
C35 C4 C5 Co1 -127.4(3)
C35 C4 C5 C1 173.4(3)
C35 C4 C5 C43 -0.5(4)
C35 C40 C39 C38 1.0(5)
C35 C36 C37 C38 1.1(5)
C3 C4 C35 C40 -141.4(3)
C3 C4 C35 C36 42.5(4)
C3 C4 C5 Co1 60.66(19)
C3 C4 C5 C1 1.4(3)
C3 C4 C5 C43 -172.4(2)
C3 C27 C28 C29 175.1(3)
C3 C27 C32 C31 -175.5(3)
C43 C48 C47 C46 0.5(5)
C43 C44 C45 C46 0.5(5)
C54 C53 C52 C51 -1.4(5)
C54 C55 C56 C51 -0.6(5)
C67 C72 C71 C70 -0.4(5)
C40 C35 C36 C37 0.2(5)
C53 C54 C55 C56 0.2(5)
C53 C54 C57 C58 -10.1(6)
C53 C52 C51 C6 178.5(3)
C53 C52 C51 C56 1.0(4)
C8 C7 C6 Co2 -60.75(18)
C8 C7 C6 C10 -1.4(3)
C8 C7 C6 C51 -177.8(3)
C8 C7 C59 C64 -45.2(4)
C8 C7 C59 C60 139.7(3)
C8 C9 C75 C76 -53.6(4)
C8 C9 C75 C80 127.8(3)
C8 C67 C72 C71 176.3(3)
C8 C67 C68 C69 -175.7(3)
C20 C19 C24 C23 0.3(4)
C20 C19 C2 Co1 140.3(2)
C20 C19 C2 C1 45.5(4)
C20 C19 C2 C3 -125.6(3)
C20 C21 C22 C23 -0.4(5)
C20 C21 C22 C25 -179.2(3)
C55 C54 C53 C52 0.8(5)
C55 C54 C57 C58 169.7(4)
C72 C67 C8 Co2 -135.1(3)
C72 C67 C8 C7 136.2(3)
C72 C67 C8 C9 -45.0(4)
C72 C67 C68 C69 1.9(5)
C72 C71 C70 C69 1.8(5)
C72 C71 C70 C73 -178.1(4)
C84 C85 C86 C87 2.2(5)
C84 C85 C86 C89 -176.4(3)
C84 C83 C88 C87 0.8(4)
C24 C19 C20 C21 -0.9(4)
C24 C19 C2 Co1 -44.7(4)
C24 C19 C2 C1 -139.5(3)
C24 C19 C2 C3 49.4(4)
C24 C23 C22 C21 -0.3(5)
C24 C23 C22 C25 178.5(3)
C75 C9 C8 Co2 119.3(3)
C75 C9 C8 C7 177.8(3)
C75 C9 C8 C67 -1.1(4)
C75 C80 C79 C78 -1.3(5)
C52 C51 C56 C55 0.0(5)
C5 C1 C11 C16 -136.8(3)
C5 C1 C11 C12 46.8(4)
C5 C1 C2 Co1 59.84(19)
C5 C1 C2 C19 -173.9(3)
C5 C1 C2 C3 -1.5(3)
C5 C4 C35 C40 48.1(4)
C5 C4 C35 C36 -128.0(3)
C5 C4 C3 Co1 -60.72(19)
C5 C4 C3 C27 177.3(3)
C5 C4 C3 C2 -2.4(3)
C5 C43 C48 C47 -175.1(3)
C5 C43 C44 C45 174.7(3)
C11 C1 C5 Co1 126.5(3)
C11 C1 C5 C4 -175.0(3)
C11 C1 C5 C43 -1.2(5)
C11 C1 C2 Co1 -125.1(3)
C11 C1 C2 C19 1.2(5)
C11 C1 C2 C3 173.6(3)
C11 C16 C15 C14 0.9(5)
C27 C3 C2 Co1 121.6(3)
C27 C3 C2 C1 -177.3(3)
C27 C3 C2 C19 -4.8(5)
C27 C28 C29 C30 0.9(5)
C48 C43 C5 Co1 -38.1(4)
C48 C43 C5 C1 57.3(4)
C48 C43 C5 C4 -130.0(3)
C48 C43 C44 C45 -1.4(4)
C44 C43 C5 Co1 145.9(2)
C44 C43 C5 C1 -118.7(3)
C44 C43 C5 C4 54.0(4)
C44 C43 C48 C47 0.9(4)
C44 C45 C46 C47 0.9(5)
C44 C45 C46 C49 -178.2(3)
C63 C62 C61 C60 -2.7(5)
C63 C62 C65 C66 -130.6(4)
C28 C27 C32 C31 1.8(5)
C28 C29 C30 C31 0.8(6)
C28 C29 C30 C33 -175.7(3)
C36 C35 C40 C39 -1.2(4)
C69 C70 C73 C74 -139.8(6)
C62 C61 C60 C59 0.7(5)
C31 C30 C33 C34 -93.8(5)
C45 C46 C47 C48 -1.4(5)
C45 C46 C49 C50 107.6(4)
C16 C11 C12 C13 -1.4(4)
C16 C15 C14 C13 -1.7(5)
C16 C15 C14 C17 177.6(3)
C32 C27 C28 C29 -2.2(5)
C32 C31 C30 C29 -1.1(6)
C32 C31 C30 C33 175.3(4)
C83 C10 C6 Co2 -127.5(3)
C83 C10 C6 C7 173.5(2)
C83 C10 C6 C51 -10.0(4)
C83 C10 C9 Co2 127.6(3)
C83 C10 C9 C8 -172.4(3)
C83 C10 C9 C75 8.9(4)
C2 C1 C5 Co1 -58.55(19)
C2 C1 C5 C4 0.0(3)
C2 C1 C5 C43 173.7(3)
C2 C1 C11 C16 49.1(4)
C2 C1 C11 C12 -127.4(3)
C2 C19 C20 C21 174.3(3)
C2 C19 C24 C23 -174.8(3)
C2 C3 C27 C28 55.9(4)
C2 C3 C27 C32 -126.9(3)
C23 C22 C25 C26 -76.6(6)
C23 C22 C25 C26A 112.3(8)
C77 C78 C81A C82 165.0(4)
C77 C78 C81 C82 -149.2(12)
C61 C62 C65 C66 53.3(5)
C21 C22 C25 C26 102.1(5)
C21 C22 C25 C26A -68.9(9)
C60 C59 C64 C63 -1.0(4)
C88 C87 C86 C85 -2.2(5)
C88 C87 C86 C89 176.4(3)
C65 C62 C61 C60 173.5(3)
C76 C75 C80 C79 -1.0(4)
C76 C77 C78 C79 -3.1(6)
C76 C77 C78 C81A 175.3(4)
C76 C77 C78 C81 -139.6(13)
C47 C46 C49 C50 -71.5(5)
C71 C70 C73 C74 40.2(7)
C15 C14 C13 C12 1.0(5)
C15 C14 C17 C18 -111.0(4)
C80 C75 C76 C77 1.3(5)
C80 C79 C78 C77 3.3(6)
C80 C79 C78 C81A -174.9(4)
C80 C79 C78 C81 147.8(9)
C79 C78 C81A C82 -16.7(6)
C79 C78 C81 C82 70(2)
C14 C13 C12 C11 0.5(5)
C86 C85 C84 C83 -0.8(5)
C86 C87 C88 C83 0.7(5)
C29 C30 C33 C34 82.5(5)
C30 C31 C32 C27 -0.2(6)
C70 C69 C68 C67 -0.5(5)
C37 C38 C39 C40 0.3(5)
C37 C38 C41 C42 81.4(5)
C39 C38 C37 C36 -1.3(5)
C39 C38 C41 C42 -97.8(4)
C13 C14 C17 C18 68.3(4)
C68 C67 C8 Co2 42.5(4)
C68 C67 C8 C7 -46.2(4)
C68 C67 C8 C9 132.6(3)
C68 C67 C72 C71 -1.4(4)
C68 C69 C70 C71 -1.4(5)
C68 C69 C70 C73 178.6(4)
C41 C38 C37 C36 179.4(3)
C41 C38 C39 C40 179.6(3)
C78 C77 C76 C75 0.8(6)
C17 C14 C13 C12 -178.3(3)
C57 C54 C53 C52 -179.4(3)
C57 C54 C55 C56 -179.7(3)
C12 C11 C16 C15 0.7(4)
C90 C89 C86 C85 -36.6(5)
C90 C89 C86 C87 144.8(4)
C49 C46 C47 C48 177.7(3)
O1 C94 C93 C92 -18(2)
C94 O1 C91 C92 38(2)
C94 C93 C92 C91 42(2)
C93 C92 C91 O1 -45(2)
C91 O1 C94 C93 -12(2)
